data_7231862
loop_
_publ_author_name
'Zhu, Xiaofei'
'Wang, Shentang'
'Han, Haitao'
'Liao, Wuping'

_publ_section_title
;
 Organoamine-induced isomerism of calixarene-based complexes: from 1D to
 2D
;
_journal_issue 68
_journal_name_full 'RSC Advances'
_journal_page_first 39208
_journal_paper_doi 10.1039/C8RA07833E
_journal_volume 8
_journal_year 2018
_chemical_formula_sum 'C76 H74 Cl Fe4 N7 O12 S4'
_chemical_formula_weight 1664.51
_space_group_crystal_system monoclinic
_space_group_IT_number 11
_space_group_name_Hall '-P 2yb'
_space_group_name_H-M_alt 'P 1 21/m 1'
_symmetry_space_group_name_Hall '-P 2yb'
_symmetry_space_group_name_H-M 'P 1 21/m 1'
_atom_sites_solution_hydrogens geom
_audit_creation_method SHELXL-2018/3
_audit_update_record
;
2018-08-28 deposited with the CCDC.
2018-11-16 downloaded from the CCDC.
;
_cell_angle_alpha 90
_cell_angle_beta 92.7150(10)
_cell_angle_gamma 90
_cell_formula_units_Z 2
_cell_length_a 11.5257(2)
_cell_length_b 21.7684(4)
_cell_length_c 20.6414(4)
_cell_measurement_reflns_used 9682
_cell_measurement_temperature 190(2)
_cell_measurement_theta_max 58.90
_cell_measurement_theta_min 2.95
_cell_volume 5173.03(16)
_computing_cell_refinement 'Bruker SAINT'
_computing_data_collection 'Bruker APEX2'
_computing_data_reduction 'Bruker SAINT'
_computing_molecular_graphics 'Bruker SHELXTL'
_computing_publication_material 'Bruker SHELXTL'
_computing_structure_refinement 'SHELXL-2018/3 (Sheldrick, 2018)'
_computing_structure_solution 'SHELXL-2018/3 (Sheldrick, 2018)'
_diffrn_ambient_temperature 190(2)
_diffrn_measured_fraction_theta_full 0.995
_diffrn_measured_fraction_theta_max 0.995
_diffrn_measurement_device_type 'Bruker APEX-II CCD'
_diffrn_measurement_method '\f and \w scans'
_diffrn_radiation_type CuK\a
_diffrn_radiation_wavelength 1.54178
_diffrn_reflns_av_R_equivalents 0.0916
_diffrn_reflns_av_unetI/netI 0.0549
_diffrn_reflns_Laue_measured_fraction_full 0.995
_diffrn_reflns_Laue_measured_fraction_max 0.995
_diffrn_reflns_limit_h_max 12
_diffrn_reflns_limit_h_min -12
_diffrn_reflns_limit_k_max 24
_diffrn_reflns_limit_k_min -24
_diffrn_reflns_limit_l_max 22
_diffrn_reflns_limit_l_min -22
_diffrn_reflns_number 65493
_diffrn_reflns_point_group_measured_fraction_full 0.995
_diffrn_reflns_point_group_measured_fraction_max 0.995
_diffrn_reflns_theta_full 59.050
_diffrn_reflns_theta_max 59.050
_diffrn_reflns_theta_min 2.952
_exptl_absorpt_coefficient_mu 5.794
_exptl_absorpt_correction_T_max 0.7516
_exptl_absorpt_correction_T_min 0.3961
_exptl_absorpt_correction_type multi-scan
_exptl_absorpt_process_details 'SADABS 2014/5'
_exptl_crystal_colour yellow
_exptl_crystal_density_diffrn 1.069
_exptl_crystal_description block
_exptl_crystal_F_000 1720
_exptl_crystal_size_max 0.24
_exptl_crystal_size_mid 0.16
_exptl_crystal_size_min 0.14
_refine_diff_density_max 0.412
_refine_diff_density_min -0.471
_refine_diff_density_rms 0.062
_refine_ls_extinction_method none
_refine_ls_goodness_of_fit_ref 0.946
_refine_ls_hydrogen_treatment constr
_refine_ls_matrix_type full
_refine_ls_number_parameters 454
_refine_ls_number_reflns 7646
_refine_ls_number_restraints 0
_refine_ls_restrained_S_all 0.946
_refine_ls_R_factor_all 0.0643
_refine_ls_R_factor_gt 0.0446
_refine_ls_shift/su_max 0.000
_refine_ls_shift/su_mean 0.000
_refine_ls_structure_factor_coef Fsqd
_refine_ls_weighting_details 'w=1/[\s^2^(Fo^2^)+(0.0610P)^2^+7.1862P] where P=(Fo^2^+2Fc^2^)/3'
_refine_ls_weighting_scheme calc
_refine_ls_wR_factor_gt 0.1123
_refine_ls_wR_factor_ref 0.1220
_reflns_Friedel_coverage 0.000
_reflns_number_gt 5812
_reflns_number_total 7646
_reflns_threshold_expression 'I > 2\s(I)'
_cod_data_source_file c8ra07833e2.cif
_cod_data_source_block 1D-Fe
_cod_database_code 7231862
_shelx_shelxl_version_number 2018/3
_shelx_space_group_comment
;
The symmetry employed for this shelxl refinement is uniquely defined
by the following loop, which should always be used as a source of
symmetry information in preference to the above space-group names.
They are only intended as comments.
;

loop_
_space_group_symop_operation_xyz
'x, y, z'
'-x, y+1/2, -z'
'-x, -y, -z'
'x, -y-1/2, z'

loop_
_atom_site_label
_atom_site_type_symbol
_atom_site_fract_x
_atom_site_fract_y
_atom_site_fract_z
_atom_site_U_iso_or_equiv
_atom_site_adp_type
_atom_site_occupancy
_atom_site_site_symmetry_order
_atom_site_calc_flag
_atom_site_refinement_flags_posn
_atom_site_refinement_flags_adp
_atom_site_refinement_flags_occupancy
Fe1 Fe 0.48595(7) 0.250000 0.22667(4) 0.0231(2) Uani 1 2 d S T P
Fe2 Fe 0.66555(4) 0.35617(3) 0.17555(2) 0.02336(16) Uani 1 1 d . . .
Fe3 Fe 0.84862(6) 0.250000 0.13051(4) 0.0220(2) Uani 1 2 d S T P
S1 S 0.28343(10) 0.250000 0.16634(6) 0.0246(3) Uani 1 2 d S T P
S2 S 0.58035(7) 0.42703(4) 0.08182(4) 0.0235(2) Uani 1 1 d . . .
S3 S 0.88590(10) 0.250000 0.00657(6) 0.0248(3) Uani 1 2 d S T P
Cl1 Cl 0.71757(10) 0.250000 0.23225(6) 0.0284(3) Uani 1 2 d S T P
O1 O 0.50711(19) 0.31709(11) 0.15742(11) 0.0261(6) Uani 1 1 d . . .
O2 O 0.73385(19) 0.31637(11) 0.09602(10) 0.0248(6) Uani 1 1 d . . .
O3 O 0.4848(2) 0.31691(12) 0.29818(11) 0.0335(6) Uani 1 1 d . . .
O4 O 0.6096(2) 0.38698(12) 0.26226(12) 0.0349(6) Uani 1 1 d . . .
O5 O 1.0467(2) 0.68180(11) 0.82802(12) 0.0301(6) Uani 1 1 d . . .
O6 O 1.1735(2) 0.60996(12) 0.79769(12) 0.0329(6) Uani 1 1 d . . .
N1 N 0.7378(3) 0.49435(17) 0.57712(15) 0.0407(9) Uani 1 1 d . . .
N2 N 0.5673(3) 0.46674(16) 0.60873(14) 0.0386(9) Uani 1 1 d . . .
H2 H 0.497125 0.450669 0.607521 0.046 Uiso 1 1 calc R U .
N3 N 0.6173(3) 0.49635(16) 0.66077(14) 0.0373(8) Uani 1 1 d . . .
C1 C 0.4248(3) 0.33898(16) 0.11755(16) 0.0227(8) Uani 1 1 d . . .
C2 C 0.3125(3) 0.31266(16) 0.11410(16) 0.0231(8) Uani 1 1 d . . .
C3 C 0.2269(3) 0.33413(17) 0.07065(17) 0.0273(9) Uani 1 1 d . . .
H3 H 0.152470 0.315315 0.069811 0.033 Uiso 1 1 calc R U .
C4 C 0.2459(3) 0.38254(17) 0.02793(18) 0.0289(9) Uani 1 1 d . . .
C5 C 0.3559(3) 0.40976(17) 0.03241(17) 0.0266(8) Uani 1 1 d . . .
H5 H 0.371762 0.443318 0.004779 0.032 Uiso 1 1 calc R U .
C6 C 0.4430(3) 0.38900(16) 0.07636(16) 0.0214(8) Uani 1 1 d . . .
C7 C 0.1484(3) 0.40314(19) -0.0196(2) 0.0422(11) Uani 1 1 d . . .
C8 C 0.1170(4) 0.3508(2) -0.0668(2) 0.0564(13) Uani 1 1 d . . .
H8A H 0.054271 0.364103 -0.097310 0.085 Uiso 1 1 calc R U .
H8B H 0.185325 0.339762 -0.090840 0.085 Uiso 1 1 calc R U .
H8C H 0.091404 0.314980 -0.042493 0.085 Uiso 1 1 calc R U .
C9 C 0.0412(3) 0.4186(2) 0.0187(2) 0.0543(13) Uani 1 1 d . . .
H9A H -0.022208 0.431927 -0.011368 0.081 Uiso 1 1 calc R U .
H9B H 0.016973 0.382090 0.042308 0.081 Uiso 1 1 calc R U .
H9C H 0.060431 0.451679 0.049576 0.081 Uiso 1 1 calc R U .
C10 C 0.1830(4) 0.4598(2) -0.0587(3) 0.0667(16) Uani 1 1 d . . .
H10A H 0.118325 0.471664 -0.088614 0.100 Uiso 1 1 calc R U .
H10B H 0.201713 0.493885 -0.028975 0.100 Uiso 1 1 calc R U .
H10C H 0.251127 0.450006 -0.083435 0.100 Uiso 1 1 calc R U .
C11 C 0.7293(3) 0.33947(15) 0.03655(16) 0.0207(8) Uani 1 1 d . . .
C12 C 0.6592(3) 0.39050(16) 0.02020(16) 0.0228(8) Uani 1 1 d . . .
C13 C 0.6550(3) 0.41402(17) -0.04247(17) 0.0273(9) Uani 1 1 d . . .
H13 H 0.607451 0.448782 -0.052046 0.033 Uiso 1 1 calc R U .
C14 C 0.7178(3) 0.38865(18) -0.09153(17) 0.0322(9) Uani 1 1 d . . .
C15 C 0.7870(3) 0.33734(16) -0.07463(16) 0.0257(8) Uani 1 1 d . . .
H15 H 0.831034 0.318515 -0.106925 0.031 Uiso 1 1 calc R U .
C16 C 0.7929(3) 0.31347(15) -0.01254(16) 0.0210(8) Uani 1 1 d . . .
C17 C 0.7177(4) 0.4150(2) -0.16049(18) 0.0463(12) Uani 1 1 d . . .
C18 C 0.6301(4) 0.4669(2) -0.1692(2) 0.0565(13) Uani 1 1 d . . .
H18A H 0.552281 0.451493 -0.160940 0.085 Uiso 1 1 calc R U .
H18B H 0.650481 0.500078 -0.138702 0.085 Uiso 1 1 calc R U .
H18C H 0.630989 0.482559 -0.213726 0.085 Uiso 1 1 calc R U .
C19 C 0.6809(7) 0.3650(3) -0.2103(2) 0.101(2) Uani 1 1 d . . .
H19A H 0.735258 0.330394 -0.206378 0.151 Uiso 1 1 calc R U .
H19B H 0.602410 0.350654 -0.201876 0.151 Uiso 1 1 calc R U .
H19C H 0.681698 0.382046 -0.254178 0.151 Uiso 1 1 calc R U .
C20 C 0.8387(4) 0.4381(3) -0.1732(3) 0.090(2) Uani 1 1 d . . .
H20A H 0.894404 0.404281 -0.167388 0.136 Uiso 1 1 calc R U .
H20B H 0.840204 0.453659 -0.217661 0.136 Uiso 1 1 calc R U .
H20C H 0.859696 0.471178 -0.142638 0.136 Uiso 1 1 calc R U .
C21 C 0.5523(3) 0.36210(18) 0.30545(18) 0.0296(9) Uani 1 1 d . . .
C22 C 0.5706(3) 0.38839(18) 0.37221(17) 0.0301(9) Uani 1 1 d . . .
C23 C 0.4945(3) 0.3780(2) 0.42042(18) 0.0405(11) Uani 1 1 d . . .
H23 H 0.427815 0.353161 0.411805 0.049 Uiso 1 1 calc R U .
C24 C 0.5143(4) 0.4038(2) 0.48175(18) 0.0440(11) Uani 1 1 d . . .
H24 H 0.459491 0.397690 0.514087 0.053 Uiso 1 1 calc R U .
C25 C 0.6127(3) 0.4379(2) 0.49583(18) 0.0375(10) Uani 1 1 d . . .
C26 C 0.6902(4) 0.4480(2) 0.44719(19) 0.0507(13) Uani 1 1 d . . .
H26 H 0.758413 0.471590 0.456193 0.061 Uiso 1 1 calc R U .
C27 C 0.6684(3) 0.4242(2) 0.38649(19) 0.0452(11) Uani 1 1 d . . .
H27 H 0.721033 0.432345 0.353487 0.054 Uiso 1 1 calc R U .
C28 C 0.6378(3) 0.4653(2) 0.56017(18) 0.0389(10) Uani 1 1 d . . .
C29 C 0.7189(3) 0.51208(19) 0.63965(17) 0.0352(10) Uani 1 1 d . . .
C30 C 0.8086(3) 0.54434(18) 0.67962(17) 0.0318(9) Uani 1 1 d . . .
C31 C 0.9249(3) 0.5346(2) 0.66977(19) 0.0410(11) Uani 1 1 d . . .
H31 H 0.946919 0.508636 0.635465 0.049 Uiso 1 1 calc R U .
C32 C 1.0097(3) 0.56243(19) 0.70944(19) 0.0386(10) Uani 1 1 d . . .
H32 H 1.089311 0.554244 0.702995 0.046 Uiso 1 1 calc R U .
C33 C 0.9801(3) 0.60167(17) 0.75796(17) 0.0276(9) Uani 1 1 d . . .
C34 C 0.8640(3) 0.61289(18) 0.76769(17) 0.0316(9) Uani 1 1 d . . .
H34 H 0.842782 0.640474 0.800785 0.038 Uiso 1 1 calc R U .
C35 C 0.7779(3) 0.58378(18) 0.72898(18) 0.0344(10) Uani 1 1 d . . .
H35 H 0.698265 0.590916 0.736352 0.041 Uiso 1 1 calc R U .
C36 C 1.0741(3) 0.63370(18) 0.79854(17) 0.0278(9) Uani 1 1 d . . .

loop_
_atom_site_aniso_label
_atom_site_aniso_U_11
_atom_site_aniso_U_22
_atom_site_aniso_U_33
_atom_site_aniso_U_23
_atom_site_aniso_U_13
_atom_site_aniso_U_12
Fe1 0.0254(4) 0.0304(5) 0.0134(4) 0.000 -0.0015(3) 0.000
Fe2 0.0195(3) 0.0340(3) 0.0164(3) -0.0039(2) -0.0015(2) -0.0014(2)
Fe3 0.0201(4) 0.0280(4) 0.0175(4) 0.000 -0.0041(3) 0.000
S1 0.0229(7) 0.0323(7) 0.0189(7) 0.000 0.0034(5) 0.000
S2 0.0204(5) 0.0272(5) 0.0229(5) -0.0022(4) -0.0002(4) -0.0022(4)
S3 0.0185(6) 0.0301(7) 0.0260(7) 0.000 0.0016(5) 0.000
Cl1 0.0276(7) 0.0372(7) 0.0203(6) 0.000 -0.0008(5) 0.000
O1 0.0208(12) 0.0352(15) 0.0216(13) 0.0034(11) -0.0064(10) 0.0014(11)
O2 0.0240(13) 0.0318(14) 0.0185(13) 0.0038(11) 0.0003(10) 0.0010(11)
O3 0.0325(14) 0.0471(17) 0.0208(14) -0.0076(12) 0.0015(11) -0.0040(14)
O4 0.0385(15) 0.0446(16) 0.0221(14) -0.0099(13) 0.0052(12) -0.0097(13)
O5 0.0234(13) 0.0340(15) 0.0323(15) -0.0083(12) -0.0047(11) -0.0019(12)
O6 0.0234(14) 0.0404(16) 0.0344(15) -0.0114(12) -0.0040(11) 0.0008(12)
N1 0.0292(18) 0.065(2) 0.0274(19) -0.0156(17) -0.0011(14) -0.0096(17)
N2 0.0357(19) 0.059(2) 0.0212(18) -0.0082(16) 0.0015(15) -0.0218(17)
N3 0.0330(19) 0.060(2) 0.0181(17) -0.0073(16) -0.0038(14) -0.0153(17)
C1 0.0219(19) 0.029(2) 0.0175(19) -0.0060(16) 0.0002(15) 0.0052(16)
C2 0.0170(18) 0.034(2) 0.0185(19) -0.0036(16) 0.0035(14) 0.0023(16)
C3 0.0169(18) 0.035(2) 0.031(2) -0.0022(18) 0.0030(16) -0.0023(16)
C4 0.0201(19) 0.031(2) 0.036(2) 0.0029(18) -0.0008(16) -0.0038(17)
C5 0.024(2) 0.031(2) 0.024(2) 0.0031(17) -0.0027(16) 0.0011(17)
C6 0.0179(18) 0.026(2) 0.0202(19) -0.0007(16) 0.0011(15) 0.0002(15)
C7 0.026(2) 0.043(3) 0.055(3) 0.020(2) -0.014(2) -0.0040(19)
C8 0.046(3) 0.071(3) 0.050(3) 0.018(3) -0.022(2) -0.017(2)
C9 0.029(2) 0.054(3) 0.079(4) 0.018(3) -0.014(2) 0.004(2)
C10 0.045(3) 0.065(3) 0.087(4) 0.045(3) -0.038(3) -0.014(2)
C11 0.0173(17) 0.0222(19) 0.022(2) 0.0028(16) -0.0021(15) -0.0065(15)
C12 0.0184(18) 0.031(2) 0.0190(19) -0.0004(16) 0.0011(15) -0.0049(16)
C13 0.028(2) 0.031(2) 0.023(2) 0.0074(17) 0.0017(16) 0.0037(17)
C14 0.038(2) 0.039(2) 0.020(2) 0.0065(18) -0.0005(17) 0.0037(19)
C15 0.028(2) 0.032(2) 0.0169(19) 0.0001(16) 0.0052(15) 0.0000(17)
C16 0.0200(18) 0.0213(19) 0.022(2) -0.0004(15) 0.0021(15) 0.0026(15)
C17 0.061(3) 0.060(3) 0.018(2) 0.013(2) 0.004(2) 0.023(2)
C18 0.066(3) 0.068(3) 0.035(3) 0.018(2) 0.005(2) 0.027(3)
C19 0.195(7) 0.089(4) 0.017(3) -0.013(3) -0.017(3) 0.041(5)
C20 0.062(4) 0.144(6) 0.068(4) 0.076(4) 0.026(3) 0.022(4)
C21 0.026(2) 0.035(2) 0.027(2) -0.0021(18) -0.0049(17) 0.0010(18)
C22 0.027(2) 0.042(2) 0.022(2) -0.0108(18) 0.0022(16) -0.0033(18)
C23 0.039(2) 0.055(3) 0.028(2) -0.010(2) 0.0002(19) -0.022(2)
C24 0.042(2) 0.069(3) 0.022(2) -0.013(2) 0.0053(18) -0.021(2)
C25 0.032(2) 0.057(3) 0.022(2) -0.011(2) -0.0026(18) -0.009(2)
C26 0.035(2) 0.084(4) 0.032(2) -0.023(2) 0.000(2) -0.018(2)
C27 0.034(2) 0.077(3) 0.026(2) -0.012(2) 0.0091(18) -0.010(2)
C28 0.034(2) 0.058(3) 0.024(2) -0.009(2) -0.0003(18) -0.009(2)
C29 0.039(2) 0.046(3) 0.019(2) -0.0065(18) -0.0104(17) -0.005(2)
C30 0.030(2) 0.043(2) 0.022(2) -0.0049(18) -0.0032(16) -0.0065(18)
C31 0.031(2) 0.056(3) 0.035(2) -0.021(2) 0.0007(18) 0.001(2)
C32 0.026(2) 0.053(3) 0.037(2) -0.019(2) 0.0048(18) -0.0056(19)
C33 0.026(2) 0.030(2) 0.026(2) -0.0045(17) -0.0015(16) -0.0061(16)
C34 0.026(2) 0.045(2) 0.023(2) -0.0087(18) -0.0037(16) 0.0018(18)
C35 0.024(2) 0.047(3) 0.032(2) -0.005(2) -0.0032(17) -0.0018(18)
C36 0.021(2) 0.041(2) 0.021(2) 0.0011(18) -0.0004(16) -0.0037(18)

loop_
_atom_type_symbol
_atom_type_description
_atom_type_scat_dispersion_real
_atom_type_scat_dispersion_imag
_atom_type_scat_source
C C 0.0181 0.0091 'International Tables Vol C Tables 4.2.6.8 and 6.1.1.4'
H H 0.0000 0.0000 'International Tables Vol C Tables 4.2.6.8 and 6.1.1.4'
N N 0.0311 0.0180 'International Tables Vol C Tables 4.2.6.8 and 6.1.1.4'
O O 0.0492 0.0322 'International Tables Vol C Tables 4.2.6.8 and 6.1.1.4'
S S 0.3331 0.5567 'International Tables Vol C Tables 4.2.6.8 and 6.1.1.4'
Fe Fe -1.1336 3.1974 'International Tables Vol C Tables 4.2.6.8 and 6.1.1.4'
Cl Cl 0.3639 0.7018 'International Tables Vol C Tables 4.2.6.8 and 6.1.1.4'

loop_
_geom_angle_atom_site_label_1
_geom_angle_atom_site_label_2
_geom_angle_atom_site_label_3
_geom_angle
_geom_angle_site_symmetry_1
_geom_angle_site_symmetry_3
O1 Fe1 O1 89.97(13) . 4_565
O1 Fe1 O3 90.05(10) . .
O1 Fe1 O3 173.55(10) 4_565 .
O1 Fe1 O3 173.55(10) . 4_565
O1 Fe1 O3 90.05(10) 4_565 4_565
O3 Fe1 O3 89.21(14) . 4_565
O1 Fe1 S1 78.51(7) . .
O1 Fe1 S1 78.51(7) 4_565 .
O3 Fe1 S1 107.80(7) . .
O3 Fe1 S1 107.80(7) 4_565 .
O1 Fe1 Cl1 83.06(7) . .
O1 Fe1 Cl1 83.06(7) 4_565 .
O3 Fe1 Cl1 90.54(7) . .
O3 Fe1 Cl1 90.54(7) 4_565 .
S1 Fe1 Cl1 153.81(5) . .
O1 Fe2 O4 88.90(10) . .
O1 Fe2 O2 92.95(9) . .
O4 Fe2 O2 172.15(10) . .
O1 Fe2 O6 174.07(10) . 3_766
O4 Fe2 O6 88.00(10) . 3_766
O2 Fe2 O6 89.47(9) . 3_766
O1 Fe2 S2 78.99(7) . .
O4 Fe2 S2 109.24(8) . .
O2 Fe2 S2 78.61(7) . .
O6 Fe2 S2 106.82(8) 3_766 .
O1 Fe2 Cl1 84.19(7) . .
O4 Fe2 Cl1 88.49(8) . .
O2 Fe2 Cl1 84.11(7) . .
O6 Fe2 Cl1 90.67(8) 3_766 .
S2 Fe2 Cl1 155.10(4) . .
O2 Fe3 O2 88.92(13) . 4_565
O2 Fe3 O5 89.55(9) . 3_766
O2 Fe3 O5 174.64(10) 4_565 3_766
O2 Fe3 O5 174.64(10) . 2_746
O2 Fe3 O5 89.55(9) 4_565 2_746
O5 Fe3 O5 91.52(14) 3_766 2_746
O2 Fe3 S3 78.15(7) . .
O2 Fe3 S3 78.15(7) 4_565 .
O5 Fe3 S3 106.54(7) 3_766 .
O5 Fe3 S3 106.54(7) 2_746 .
O2 Fe3 Cl1 83.86(7) . .
O2 Fe3 Cl1 83.86(7) 4_565 .
O5 Fe3 Cl1 90.87(7) 3_766 .
O5 Fe3 Cl1 90.87(7) 2_746 .
S3 Fe3 Cl1 154.66(5) . .
C2 S1 C2 100.0(2) 4_565 .
C2 S1 Fe1 95.73(11) 4_565 .
C2 S1 Fe1 95.73(11) . .
C6 S2 C12 103.19(15) . .
C6 S2 Fe2 94.22(11) . .
C12 S2 Fe2 94.47(11) . .
C16 S3 C16 101.7(2) 4_565 .
C16 S3 Fe3 95.26(11) 4_565 .
C16 S3 Fe3 95.26(11) . .
Fe3 Cl1 Fe2 76.98(3) . .
Fe3 Cl1 Fe2 76.98(3) . 4_565
Fe2 Cl1 Fe2 121.68(5) . 4_565
Fe3 Cl1 Fe1 125.03(5) . .
Fe2 Cl1 Fe1 77.03(3) . .
Fe2 Cl1 Fe1 77.03(3) 4_565 .
C1 O1 Fe2 125.4(2) . .
C1 O1 Fe1 125.7(2) . .
Fe2 O1 Fe1 107.62(10) . .
C11 O2 Fe2 125.6(2) . .
C11 O2 Fe3 125.6(2) . .
Fe2 O2 Fe3 106.52(10) . .
C21 O3 Fe1 127.5(2) . .
C21 O4 Fe2 132.7(2) . .
C36 O5 Fe3 129.9(2) . 3_766
C36 O6 Fe2 131.5(2) . 3_766
C28 N1 C29 101.8(3) . .
C28 N2 N3 111.0(3) . .
C28 N2 H2 124.5 . .
N3 N2 H2 124.5 . .
C29 N3 N2 102.3(3) . .
O1 C1 C6 122.4(3) . .
O1 C1 C2 121.1(3) . .
C6 C1 C2 116.5(3) . .
C3 C2 C1 121.3(3) . .
C3 C2 S1 120.2(3) . .
C1 C2 S1 118.6(3) . .
C2 C3 C4 122.4(3) . .
C2 C3 H3 118.8 . .
C4 C3 H3 118.8 . .
C3 C4 C5 116.5(3) . .
C3 C4 C7 119.6(3) . .
C5 C4 C7 123.8(3) . .
C6 C5 C4 121.8(3) . .
C6 C5 H5 119.1 . .
C4 C5 H5 119.1 . .
C5 C6 C1 121.4(3) . .
C5 C6 S2 119.9(3) . .
C1 C6 S2 118.6(2) . .
C4 C7 C8 109.6(3) . .
C4 C7 C9 108.7(3) . .
C8 C7 C9 108.6(3) . .
C4 C7 C10 111.8(3) . .
C8 C7 C10 108.8(4) . .
C9 C7 C10 109.3(4) . .
C7 C8 H8A 109.5 . .
C7 C8 H8B 109.5 . .
H8A C8 H8B 109.5 . .
C7 C8 H8C 109.5 . .
H8A C8 H8C 109.5 . .
H8B C8 H8C 109.5 . .
C7 C9 H9A 109.5 . .
C7 C9 H9B 109.5 . .
H9A C9 H9B 109.5 . .
C7 C9 H9C 109.5 . .
H9A C9 H9C 109.5 . .
H9B C9 H9C 109.5 . .
C7 C10 H10A 109.5 . .
C7 C10 H10B 109.5 . .
H10A C10 H10B 109.5 . .
C7 C10 H10C 109.5 . .
H10A C10 H10C 109.5 . .
H10B C10 H10C 109.5 . .
O2 C11 C16 121.2(3) . .
O2 C11 C12 121.3(3) . .
C16 C11 C12 117.5(3) . .
C13 C12 C11 120.6(3) . .
C13 C12 S2 120.2(3) . .
C11 C12 S2 119.2(3) . .
C14 C13 C12 122.5(3) . .
C14 C13 H13 118.8 . .
C12 C13 H13 118.8 . .
C13 C14 C15 116.4(3) . .
C13 C14 C17 123.4(3) . .
C15 C14 C17 120.2(3) . .
C16 C15 C14 122.1(3) . .
C16 C15 H15 119.0 . .
C14 C15 H15 119.0 . .
C15 C16 C11 121.0(3) . .
C15 C16 S3 120.0(3) . .
C11 C16 S3 119.0(3) . .
C18 C17 C20 110.2(4) . .
C18 C17 C14 111.1(3) . .
C20 C17 C14 108.9(3) . .
C18 C17 C19 106.6(4) . .
C20 C17 C19 110.1(5) . .
C14 C17 C19 110.0(4) . .
C17 C18 H18A 109.5 . .
C17 C18 H18B 109.5 . .
H18A C18 H18B 109.5 . .
C17 C18 H18C 109.5 . .
H18A C18 H18C 109.5 . .
H18B C18 H18C 109.5 . .
C17 C19 H19A 109.5 . .
C17 C19 H19B 109.5 . .
H19A C19 H19B 109.5 . .
C17 C19 H19C 109.5 . .
H19A C19 H19C 109.5 . .
H19B C19 H19C 109.5 . .
C17 C20 H20A 109.5 . .
C17 C20 H20B 109.5 . .
H20A C20 H20B 109.5 . .
C17 C20 H20C 109.5 . .
H20A C20 H20C 109.5 . .
H20B C20 H20C 109.5 . .
O3 C21 O4 126.5(3) . .
O3 C21 C22 117.9(3) . .
O4 C21 C22 115.6(3) . .
C23 C22 C27 118.5(3) . .
C23 C22 C21 122.4(3) . .
C27 C22 C21 119.1(3) . .
C22 C23 C24 120.6(4) . .
C22 C23 H23 119.7 . .
C24 C23 H23 119.7 . .
C25 C24 C23 120.5(4) . .
C25 C24 H24 119.8 . .
C23 C24 H24 119.8 . .
C24 C25 C26 118.9(3) . .
C24 C25 C28 122.3(4) . .
C26 C25 C28 118.8(3) . .
C27 C26 C25 120.3(4) . .
C27 C26 H26 119.9 . .
C25 C26 H26 119.9 . .
C26 C27 C22 121.2(4) . .
C26 C27 H27 119.4 . .
C22 C27 H27 119.4 . .
N2 C28 N1 110.0(3) . .
N2 C28 C25 126.4(3) . .
N1 C28 C25 123.6(3) . .
N3 C29 N1 114.9(3) . .
N3 C29 C30 123.5(3) . .
N1 C29 C30 121.5(3) . .
C31 C30 C35 119.0(3) . .
C31 C30 C29 120.4(3) . .
C35 C30 C29 120.6(3) . .
C30 C31 C32 120.6(4) . .
C30 C31 H31 119.7 . .
C32 C31 H31 119.7 . .
C33 C32 C31 120.7(4) . .
C33 C32 H32 119.6 . .
C31 C32 H32 119.6 . .
C32 C33 C34 119.4(3) . .
C32 C33 C36 119.7(3) . .
C34 C33 C36 120.8(3) . .
C33 C34 C35 120.2(3) . .
C33 C34 H34 119.9 . .
C35 C34 H34 119.9 . .
C30 C35 C34 120.0(4) . .
C30 C35 H35 120.0 . .
C34 C35 H35 120.0 . .
O6 C36 O5 126.8(3) . .
O6 C36 C33 115.7(3) . .
O5 C36 C33 117.5(3) . .

loop_
_geom_bond_atom_site_label_1
_geom_bond_atom_site_label_2
_geom_bond_distance
_geom_bond_site_symmetry_2
Fe1 O1 2.066(2) .
Fe1 O1 2.066(2) 4_565
Fe1 O3 2.074(2) .
Fe1 O3 2.074(2) 4_565
Fe1 S1 2.5930(14) .
Fe1 Cl1 2.6666(14) .
Fe2 O1 2.033(2) .
Fe2 O4 2.044(2) .
Fe2 O2 2.046(2) .
Fe2 O6 2.048(2) 3_766
Fe2 S2 2.6281(10) .
Fe2 Cl1 2.6465(8) .
Fe3 O2 2.063(2) .
Fe3 O2 2.063(2) 4_565
Fe3 O5 2.072(2) 3_766
Fe3 O5 2.072(2) 2_746
Fe3 S3 2.6140(14) .
Fe3 Cl1 2.6443(14) .
S1 C2 1.780(4) 4_565
S1 C2 1.780(4) .
S2 C6 1.785(3) .
S2 C12 1.785(3) .
S3 C16 1.782(3) 4_565
S3 C16 1.782(3) .
O1 C1 1.316(4) .
O2 C11 1.325(4) .
O3 C21 1.259(4) .
O4 C21 1.257(4) .
O5 C36 1.259(4) .
O6 C36 1.257(4) .
N1 C28 1.347(5) .
N1 C29 1.374(5) .
N2 C28 1.320(5) .
N2 N3 1.358(4) .
N2 H2 0.8800 .
N3 C29 1.314(5) .
C1 C6 1.403(5) .
C1 C2 1.414(5) .
C2 C3 1.383(5) .
C3 C4 1.398(5) .
C3 H3 0.9500 .
C4 C5 1.398(5) .
C4 C7 1.524(5) .
C5 C6 1.396(5) .
C5 H5 0.9500 .
C7 C8 1.532(6) .
C7 C9 1.535(6) .
C7 C10 1.538(6) .
C8 H8A 0.9800 .
C8 H8B 0.9800 .
C8 H8C 0.9800 .
C9 H9A 0.9800 .
C9 H9B 0.9800 .
C9 H9C 0.9800 .
C10 H10A 0.9800 .
C10 H10B 0.9800 .
C10 H10C 0.9800 .
C11 C16 1.398(5) .
C11 C12 1.405(5) .
C12 C13 1.390(5) .
C13 C14 1.387(5) .
C13 H13 0.9500 .
C14 C15 1.407(5) .
C14 C17 1.535(5) .
C15 C16 1.382(5) .
C15 H15 0.9500 .
C17 C18 1.519(6) .
C17 C20 1.517(7) .
C17 C19 1.544(7) .
C18 H18A 0.9800 .
C18 H18B 0.9800 .
C18 H18C 0.9800 .
C19 H19A 0.9800 .
C19 H19B 0.9800 .
C19 H19C 0.9800 .
C20 H20A 0.9800 .
C20 H20B 0.9800 .
C20 H20C 0.9800 .
C21 C22 1.498(5) .
C22 C23 1.376(5) .
C22 C27 1.391(5) .
C23 C24 1.393(5) .
C23 H23 0.9500 .
C24 C25 1.375(5) .
C24 H24 0.9500 .
C25 C26 1.392(5) .
C25 C28 1.472(5) .
C26 C27 1.368(5) .
C26 H26 0.9500 .
C27 H27 0.9500 .
C29 C30 1.470(5) .
C30 C31 1.382(5) .
C30 C35 1.391(5) .
C31 C32 1.384(5) .
C31 H31 0.9500 .
C32 C33 1.372(5) .
C32 H32 0.9500 .
C33 C34 1.385(5) .
C33 C36 1.509(5) .
C34 C35 1.396(5) .
C34 H34 0.9500 .
C35 H35 0.9500 .
